data_7106328
loop_
_publ_author_name
'Junhong Fu'
'Huijun Li'
'Yajuan Mu'
'Hongwei Hou'
'Yaoting Fan'

_publ_section_title
;
 Reversible single crystal to single crystal transformation with anion
 exchange-induced weak Cu2+ I- interactions and modification of the
 structures and properties of MOFs
;
_journal_name_full Chem.Commun.
_journal_page_first 5271
_journal_paper_doi 10.1039/c1cc10251f
_journal_volume 47
_journal_year 2011
_chemical_formula_sum 'C144 H168 Cu6 I12 N72 O6'
_chemical_formula_weight 4907.54
_chemical_name_systematic
;
?
;
_space_group_IT_number 87
_symmetry_space_group_name_Hall '-I 4'
_symmetry_space_group_name_H-M 'I 4/m'
_atom_sites_solution_hydrogens geom
_atom_sites_solution_primary direct
_atom_sites_solution_secondary difmap
_audit_creation_method SHELXL-97
_cell_angle_alpha 90.00
_cell_angle_beta 90.00
_cell_angle_gamma 90.00
_cell_formula_units_Z 2
_cell_length_a 23.178(3)
_cell_length_b 23.178(3)
_cell_length_c 20.105(4)
_cell_measurement_temperature 293(2)
_cell_volume 10801(3)
_computing_structure_refinement 'SHELXL-97 (Sheldrick, 1997)'
_computing_structure_solution 'SHELXS-97 (Sheldrick, 1990)'
_diffrn_ambient_temperature 293(2)
_diffrn_measured_fraction_theta_full 0.970
_diffrn_measured_fraction_theta_max 0.970
_diffrn_radiation_monochromator graphite
_diffrn_radiation_source 'fine-focus sealed tube'
_diffrn_radiation_type MoK\a
_diffrn_radiation_wavelength 0.71073
_diffrn_reflns_av_R_equivalents 0.0277
_diffrn_reflns_av_sigmaI/netI 0.0369
_diffrn_reflns_limit_h_max 25
_diffrn_reflns_limit_h_min -24
_diffrn_reflns_limit_k_max 24
_diffrn_reflns_limit_k_min -16
_diffrn_reflns_limit_l_max 22
_diffrn_reflns_limit_l_min -18
_diffrn_reflns_number 8573
_diffrn_reflns_theta_full 23.25
_diffrn_reflns_theta_max 23.25
_diffrn_reflns_theta_min 1.34
_exptl_absorpt_coefficient_mu 2.355
_exptl_absorpt_correction_T_max 0.6765
_exptl_absorpt_correction_T_min 0.6502
_exptl_absorpt_correction_type multi-scan
_exptl_crystal_density_diffrn 1.509
_exptl_crystal_density_method 'not measured'
_exptl_crystal_F_000 4788
_exptl_crystal_size_max 0.20
_exptl_crystal_size_mid 0.20
_exptl_crystal_size_min 0.18
_refine_diff_density_max 2.413
_refine_diff_density_min -0.789
_refine_diff_density_rms 0.161
_refine_ls_extinction_method none
_refine_ls_goodness_of_fit_ref 1.028
_refine_ls_hydrogen_treatment constr
_refine_ls_matrix_type full
_refine_ls_number_parameters 312
_refine_ls_number_reflns 3903
_refine_ls_number_restraints 74
_refine_ls_restrained_S_all 1.023
_refine_ls_R_factor_all 0.0981
_refine_ls_R_factor_gt 0.0814
_refine_ls_shift/su_max 0.155
_refine_ls_shift/su_mean 0.028
_refine_ls_structure_factor_coef Fsqd
_refine_ls_weighting_details 'calc w=1/[\s^2^(Fo^2^)+(0.1815P)^2^+0.0000P] where P=(Fo^2^+2Fc^2^)/3'
_refine_ls_weighting_scheme calc
_refine_ls_wR_factor_gt 0.2292
_refine_ls_wR_factor_ref 0.2495
_reflns_number_gt 2845
_reflns_number_total 3903
_reflns_threshold_expression >2sigma(I)
_cod_data_source_file c1cc10251f.txt
_cod_data_source_block 2
_cod_original_sg_symbol_H-M I4/m
_cod_database_code 7106328

loop_
_symmetry_equiv_pos_as_xyz
'x, y, z'
'-y, x, z'
'-x, -y, z'
'y, -x, z'
'x+1/2, y+1/2, z+1/2'
'-y+1/2, x+1/2, z+1/2'
'-x+1/2, -y+1/2, z+1/2'
'y+1/2, -x+1/2, z+1/2'
'-x, -y, -z'
'y, -x, -z'
'x, y, -z'
'-y, x, -z'
'-x+1/2, -y+1/2, -z+1/2'
'y+1/2, -x+1/2, -z+1/2'
'x+1/2, y+1/2, -z+1/2'
'-y+1/2, x+1/2, -z+1/2'

loop_
_atom_site_label
_atom_site_type_symbol
_atom_site_fract_x
_atom_site_fract_y
_atom_site_fract_z
_atom_site_U_iso_or_equiv
_atom_site_adp_type
_atom_site_occupancy
_atom_site_symmetry_multiplicity
_atom_site_calc_flag
_atom_site_refinement_flags
_atom_site_disorder_assembly
_atom_site_disorder_group
I1 I 0.5000 0.5000 0.823756(3) 0.09582(2) Uani 1 4 d S . .
I4 I 0.192081(3) 0.943098(2) 1.0000 0.10623(2) Uani 1 2 d S . .
I3 I 0.36389(2) 0.88821(3) 1.0000 0.2055(4) Uani 0.13 2 d SPU . .
I2 I 0.5000 0.5000 0.5000 0.05156(1) Uani 1 8 d S . .
I5 I -0.176155(9) 0.586257(16) 0.5000 0.14849(11) Uani 0.25 2 d SPU . .
I6 I -0.148417(13) 0.619692(10) 0.5000 0.12536(9) Uani 0.25 2 d SPU . .
I7 I -0.100526(11) 0.633606(6) 0.5000 0.18371(9) Uani 0.50 2 d SPU . .
Cu2 Cu -0.018630(3) 0.757966(4) 0.5000 0.08097(2) Uani 1 2 d S . .
Cu1 Cu 0.0000 1.0000 0.840206(5) 0.05787(2) Uani 1 4 d S . .
O1 O 0.04302(3) 0.88249(5) 0.5000 0.0923(3) Uani 0.50 2 d SPU . .
N1 N 0.034716(15) 0.731221(19) 0.570308(18) 0.09100(13) Uani 1 1 d . . .
N2 N 0.11149(2) 0.72857(3) 0.63328(2) 0.1933(2) Uani 1 1 d U . .
N3 N 0.072109(17) 0.693174(19) 0.657387(17) 0.08649(13) Uani 1 1 d . . .
N4 N 0.056933(10) 0.935471(10) 0.841738(12) 0.04597(7) Uani 1 1 d . . .
N5 N 0.132849(12) 0.879081(12) 0.816952(13) 0.05765(8) Uani 1 1 d . . .
N6 N 0.099447(11) 0.855355(11) 0.866128(13) 0.04917(7) Uani 1 1 d . . .
N7 N 0.292461(11) 0.638793(13) 0.852886(14) 0.05868(8) Uani 1 1 d . . .
N8 N 0.346090(16) 0.61685(2) 0.85791(2) 0.11544(16) Uani 1 1 d . . .
N9 N 0.287001(12) 0.573005(12) 0.930081(14) 0.06314(9) Uani 1 1 d . . .
C1 C 0.088307(19) 0.75317(3) 0.58102(3) 0.1983(3) Uani 1 1 d DU . .
H1 H 0.1059 0.7814 0.5551 0.238 Uiso 1 1 calc R . .
C2 C 0.025707(16) 0.697816(17) 0.62234(2) 0.08757(15) Uani 1 1 d D . .
H2 H -0.0092 0.6801 0.6324 0.105 Uiso 1 1 calc R . .
C3 C 0.07942(2) 0.65438(2) 0.72092(2) 0.09258(16) Uani 1 1 d . . .
H3A H 0.0427 0.6490 0.7432 0.111 Uiso 1 1 calc R . .
H3B H 0.0948 0.6169 0.7091 0.111 Uiso 1 1 calc R . .
C4 C 0.121314(17) 0.686768(15) 0.765412(18) 0.06752(11) Uani 1 1 d . . .
C5 C 0.100109(14) 0.728742(14) 0.806491(17) 0.06001(10) Uani 1 1 d . . .
C6 C 0.037723(17) 0.74651(2) 0.80469(2) 0.09188(16) Uani 1 1 d . . .
H6A H 0.0179 0.7301 0.8421 0.138 Uiso 1 1 calc R . .
H6B H 0.0204 0.7329 0.7643 0.138 Uiso 1 1 calc R . .
H6C H 0.0351 0.7878 0.8065 0.138 Uiso 1 1 calc R . .
C7 C 0.138676(15) 0.756316(14) 0.850013(16) 0.05607(10) Uani 1 1 d . . .
C8 C 0.115118(16) 0.801374(15) 0.900075(16) 0.06269(10) Uani 1 1 d . . .
H8A H 0.0814 0.7858 0.9224 0.075 Uiso 1 1 calc R . .
H8B H 0.1442 0.8093 0.9335 0.075 Uiso 1 1 calc R . .
C9 C 0.105666(13) 0.926133(13) 0.804091(16) 0.05353(9) Uani 1 1 d . . .
H9 H 0.1180 0.9520 0.7717 0.064 Uiso 1 1 calc R . .
C10 C 0.055512(13) 0.889542(12) 0.880683(17) 0.04906(9) Uani 1 1 d . . .
H10 H 0.0279 0.8824 0.9132 0.059 Uiso 1 1 calc R . .
C11 C 0.196524(14) 0.742837(13) 0.850234(15) 0.05088(9) Uani 1 1 d . . .
C12 C 0.238460(18) 0.77269(2) 0.90037(2) 0.08195(14) Uani 1 1 d . . .
H12A H 0.2378 0.8137 0.8934 0.123 Uiso 1 1 calc R . .
H12B H 0.2769 0.7585 0.8935 0.123 Uiso 1 1 calc R . .
H12C H 0.2265 0.7643 0.9450 0.123 Uiso 1 1 calc R . .
C13 C 0.216999(14) 0.701177(13) 0.806975(15) 0.05455(9) Uani 1 1 d . . .
C14 C 0.281449(14) 0.685522(14) 0.807248(18) 0.06400(10) Uani 1 1 d . . .
H14A H 0.2933 0.6743 0.7628 0.077 Uiso 1 1 calc R . .
H14B H 0.3039 0.7190 0.8202 0.077 Uiso 1 1 calc R . .
C15 C 0.258451(14) 0.613079(14) 0.896946(19) 0.07023(11) Uani 1 1 d D . .
H15 H 0.2198 0.6221 0.9036 0.084 Uiso 1 1 calc R . .
C16 C 0.342468(15) 0.57892(2) 0.90510(2) 0.11244(17) Uani 1 1 d DU . .
H16 H 0.3738 0.5578 0.9206 0.135 Uiso 1 1 calc R . .
C17 C 0.180015(16) 0.670560(14) 0.765033(15) 0.06104(10) Uani 1 1 d . . .
C18 C 0.20253(2) 0.621262(19) 0.72222(3) 0.10032(17) Uani 1 1 d . . .
H18A H 0.2398 0.6312 0.7049 0.150 Uiso 1 1 calc R . .
H18B H 0.1763 0.6145 0.6861 0.150 Uiso 1 1 calc R . .
H18C H 0.2056 0.5870 0.7487 0.150 Uiso 1 1 calc R . .
O1' O 0.069308(18) 0.84467(2) 0.525499(19) 0.08819(14) Uani 0.50 1 d PU . .
I3' I 0.30183(2) 0.92707(3) 1.0000 0.1420(2) Uani 0.13 2 d SPU . .

loop_
_atom_site_aniso_label
_atom_site_aniso_U_11
_atom_site_aniso_U_22
_atom_site_aniso_U_33
_atom_site_aniso_U_23
_atom_site_aniso_U_13
_atom_site_aniso_U_12
I1 0.10851(3) 0.10851(3) 0.07043(3) 0.000 0.000 0.000
I4 0.14380(4) 0.08482(3) 0.09007(3) 0.000 0.000 0.02002(2)
I3 0.1195(3) 0.1625(4) 0.3344(11) 0.000 0.000 0.0773(2)
I2 0.05667(2) 0.05667(2) 0.04135(3) 0.000 0.000 0.000
I5 0.06924(10) 0.2661(3) 0.11008(15) 0.000 0.000 -0.04354(13)
I6 0.1691(2) 0.09396(12) 0.11297(14) 0.000 0.000 -0.00858(13)
I7 0.3373(3) 0.10190(8) 0.11196(9) 0.000 0.000 -0.00583(11)
Cu2 0.06575(4) 0.11669(5) 0.06047(4) 0.000 0.000 -0.02163(3)
Cu1 0.04328(2) 0.04328(2) 0.08705(5) 0.000 0.000 0.000
O1 0.0302(3) 0.2021(9) 0.0446(3) 0.000 0.000 0.0058(4)
N1 0.05976(17) 0.1296(3) 0.0837(2) -0.0026(2) -0.01161(17) -0.01087(19)
N2 0.1067(3) 0.3462(6) 0.1269(3) 0.1257(3) -0.0506(2) -0.1000(3)
N3 0.0834(2) 0.1058(3) 0.07029(19) -0.00302(19) -0.01368(17) 0.0021(2)
N4 0.04169(12) 0.03985(12) 0.05636(14) -0.00394(10) 0.00265(11) -0.00130(10)
N5 0.05449(13) 0.06012(14) 0.05833(14) 0.00461(12) 0.01559(12) 0.02042(11)
N6 0.05142(12) 0.04896(12) 0.04712(12) 0.00432(11) 0.01159(11) 0.01210(10)
N7 0.05028(14) 0.07542(17) 0.05035(14) 0.00593(13) 0.00447(12) 0.01626(12)
N8 0.05825(18) 0.1654(4) 0.1226(3) 0.0411(3) 0.0146(2) 0.0370(2)
N9 0.06924(16) 0.06484(15) 0.05535(15) -0.00538(13) 0.00034(13) 0.02075(13)
C1 0.0795(3) 0.3726(9) 0.1427(4) 0.1273(4) -0.0487(3) -0.0634(4)
C2 0.0637(2) 0.0812(2) 0.1178(3) 0.0171(2) -0.0093(2) 0.00176(19)
C3 0.1140(3) 0.0767(2) 0.0870(3) -0.0080(2) -0.0305(2) 0.0187(2)
C4 0.0775(2) 0.06188(19) 0.06319(19) 0.00931(17) -0.01340(18) 0.01017(17)
C5 0.05993(18) 0.05589(17) 0.06421(18) 0.00207(16) -0.00770(16) 0.01640(14)
C6 0.0546(2) 0.1107(3) 0.1103(3) -0.0172(3) -0.0081(2) 0.0155(2)
C7 0.06305(18) 0.05475(16) 0.05040(16) 0.01355(14) 0.00741(14) 0.01793(13)
C8 0.07628(19) 0.06360(18) 0.04818(16) 0.00745(15) 0.00906(15) 0.02789(14)
C9 0.05098(15) 0.04615(15) 0.06346(18) 0.00368(14) 0.01853(14) 0.00411(12)
C10 0.04633(14) 0.03834(13) 0.06253(18) 0.00512(13) 0.01272(14) 0.00833(11)
C11 0.05958(17) 0.04609(15) 0.04698(15) 0.00366(13) 0.00763(14) 0.01089(13)
C12 0.0661(2) 0.0972(3) 0.0826(2) -0.0055(2) -0.01548(19) 0.0154(2)
C13 0.07264(18) 0.04474(14) 0.04626(15) 0.01539(13) 0.01285(14) 0.02067(13)
C14 0.06274(17) 0.06214(18) 0.06713(19) 0.01323(16) 0.02347(15) 0.02243(14)
C15 0.0884(2) 0.05261(17) 0.0697(2) 0.00188(16) 0.01702(18) 0.02687(15)
C16 0.0943(3) 0.1629(4) 0.0801(2) 0.0573(2) 0.0020(2) 0.0508(2)
C17 0.0825(2) 0.05537(17) 0.04530(15) -0.00441(14) -0.00317(16) 0.01945(15)
C18 0.1215(3) 0.0779(2) 0.1016(3) -0.0209(2) -0.0153(3) 0.0286(2)
O1' 0.0846(2) 0.1318(3) 0.0481(2) -0.00333(19) -0.00980(17) -0.09163(16)
I3' 0.1348(4) 0.1839(5) 0.1072(3) 0.000 0.000 0.0145(4)

loop_
_atom_type_symbol
_atom_type_description
_atom_type_scat_dispersion_real
_atom_type_scat_dispersion_imag
_atom_type_scat_source
C C 0.0033 0.0016 'International Tables Vol C Tables 4.2.6.8 and 6.1.1.4'
H H 0.0000 0.0000 'International Tables Vol C Tables 4.2.6.8 and 6.1.1.4'
N N 0.0061 0.0033 'International Tables Vol C Tables 4.2.6.8 and 6.1.1.4'
O O 0.0106 0.0060 'International Tables Vol C Tables 4.2.6.8 and 6.1.1.4'
Cu Cu 0.3201 1.2651 'International Tables Vol C Tables 4.2.6.8 and 6.1.1.4'
I I -0.4742 1.8119 'International Tables Vol C Tables 4.2.6.8 and 6.1.1.4'

loop_
_geom_angle_atom_site_label_1
_geom_angle_atom_site_label_2
_geom_angle_atom_site_label_3
_geom_angle
_geom_angle_site_symmetry_1
_geom_angle_site_symmetry_3
_geom_angle_publ_flag
I6 I5 I7 18.271(18) . . ?
I5 I6 I7 145.88(3) . . ?
I6 I7 I5 15.849(16) . . ?
N1 Cu2 N1 91.24(3) 11_556 . ?
N1 Cu2 N9 89.834(19) 11_556 6_554 ?
N1 Cu2 N9 178.494(16) . 6_554 ?
N1 Cu2 N9 178.494(16) 11_556 16_556 ?
N1 Cu2 N9 89.834(19) . 16_556 ?
N9 Cu2 N9 89.07(2) 6_554 16_556 ?
N4 Cu1 N4 89.986(1) 4_465 3_575 ?
N4 Cu1 N4 178.231(15) 4_465 2_665 ?
N4 Cu1 N4 90.0 3_575 2_665 ?
N4 Cu1 N4 89.986(1) 4_465 . ?
N4 Cu1 N4 178.231(15) 3_575 . ?
N4 Cu1 N4 90.0 2_665 . ?
O1' O1 O1' 51.30(6) . 11_556 ?
C2 N1 C1 103.82(4) . . ?
C2 N1 Cu2 130.72(3) . . ?
C1 N1 Cu2 124.56(4) . . ?
C1 N2 N3 106.34(5) . . ?
C2 N3 N2 108.91(4) . . ?
C2 N3 C3 125.56(4) . . ?
N2 N3 C3 125.44(4) . . ?
C10 N4 C9 102.68(3) . . ?
C10 N4 Cu1 126.62(2) . . ?
C9 N4 Cu1 130.70(2) . . ?
C9 N5 N6 102.04(3) . . ?
C10 N6 N5 110.73(2) . . ?
C10 N6 C8 126.65(3) . . ?
N5 N6 C8 122.44(3) . . ?
C15 N7 N8 109.18(3) . . ?
C15 N7 C14 131.05(3) . . ?
N8 N7 C14 119.64(3) . . ?
C16 N8 N7 104.55(3) . . ?
C15 N9 C16 102.25(3) . . ?
C15 N9 Cu2 128.88(2) . 14_456 ?
C16 N9 Cu2 128.86(3) . 14_456 ?
N2 C1 N1 109.81(5) . . ?
N2 C1 H1 125.1 . . ?
N1 C1 H1 125.1 . . ?
N3 C2 N1 110.51(4) . . ?
N3 C2 H2 124.7 . . ?
N1 C2 H2 124.7 . . ?
C4 C3 N3 105.37(4) . . ?
C4 C3 H3A 110.7 . . ?
N3 C3 H3A 110.7 . . ?
C4 C3 H3B 110.7 . . ?
N3 C3 H3B 110.7 . . ?
H3A C3 H3B 108.8 . . ?
C5 C4 C17 122.62(3) . . ?
C5 C4 C3 118.53(4) . . ?
C17 C4 C3 118.79(3) . . ?
C4 C5 C7 118.11(3) . . ?
C4 C5 C6 121.72(3) . . ?
C7 C5 C6 120.15(3) . . ?
C5 C6 H6A 109.5 . . ?
C5 C6 H6B 109.5 . . ?
H6A C6 H6B 109.5 . . ?
C5 C6 H6C 109.5 . . ?
H6A C6 H6C 109.5 . . ?
H6B C6 H6C 109.5 . . ?
C11 C7 C5 121.23(3) . . ?
C11 C7 C8 119.60(3) . . ?
C5 C7 C8 119.14(3) . . ?
N6 C8 C7 111.03(3) . . ?
N6 C8 H8A 109.4 . . ?
C7 C8 H8A 109.4 . . ?
N6 C8 H8B 109.4 . . ?
C7 C8 H8B 109.4 . . ?
H8A C8 H8B 108.0 . . ?
N5 C9 N4 115.14(3) . . ?
N5 C9 H9 122.4 . . ?
N4 C9 H9 122.4 . . ?
N4 C10 N6 109.40(3) . . ?
N4 C10 H10 125.3 . . ?
N6 C10 H10 125.3 . . ?
C7 C11 C13 119.37(3) . . ?
C7 C11 C12 120.51(3) . . ?
C13 C11 C12 120.09(3) . . ?
C11 C12 H12A 109.5 . . ?
C11 C12 H12B 109.5 . . ?
H12A C12 H12B 109.5 . . ?
C11 C12 H12C 109.5 . . ?
H12A C12 H12C 109.5 . . ?
H12B C12 H12C 109.5 . . ?
C11 C13 C17 121.59(3) . . ?
C11 C13 C14 119.72(3) . . ?
C17 C13 C14 118.61(3) . . ?
N7 C14 C13 110.58(3) . . ?
N7 C14 H14A 109.5 . . ?
C13 C14 H14A 109.5 . . ?
N7 C14 H14B 109.5 . . ?
C13 C14 H14B 109.5 . . ?
H14A C14 H14B 108.1 . . ?
N9 C15 N7 110.79(3) . . ?
N9 C15 H15 124.6 . . ?
N7 C15 H15 124.6 . . ?
N8 C16 N9 113.09(4) . . ?
N8 C16 H16 123.5 . . ?
N9 C16 H16 123.5 . . ?
C13 C17 C4 116.95(3) . . ?
C13 C17 C18 120.82(4) . . ?
C4 C17 C18 122.21(4) . . ?
C17 C18 H18A 109.5 . . ?
C17 C18 H18B 109.5 . . ?
H18A C18 H18B 109.5 . . ?
C17 C18 H18C 109.5 . . ?
H18A C18 H18C 109.5 . . ?
H18B C18 H18C 109.5 . . ?
O1' O1' O1 64.35(3) 11_556 . ?
I3 I3' I4 156.26(4) . . ?

loop_
_geom_bond_atom_site_label_1
_geom_bond_atom_site_label_2
_geom_bond_distance
_geom_bond_site_symmetry_2
_geom_bond_publ_flag
I4 I3' 2.5707(7) . ?
I3 I3' 1.6972(9) . ?
I5 I6 1.0069(4) . ?
I5 I7 2.0682(5) . ?
I6 I7 1.1559(4) . ?
Cu2 N1 1.9777(4) 11_556 ?
Cu2 N1 1.9777(4) . ?
Cu2 N9 2.0043(4) 6_554 ?
Cu2 N9 2.0043(4) 16_556 ?
Cu1 N4 1.9948(4) 4_465 ?
Cu1 N4 1.9948(4) 3_575 ?
Cu1 N4 1.9948(4) 2_665 ?
Cu1 N4 1.9948(4) . ?
O1 O1' 1.1842(10) . ?
O1 O1' 1.1842(10) 11_556 ?
N1 C2 1.3181(6) . ?
N1 C1 1.3594(6) . ?
N2 C1 1.3106(8) . ?
N2 N3 1.3195(8) . ?
N3 C2 1.2903(6) . ?
N3 C3 1.5712(6) . ?
N4 C10 1.3219(4) . ?
N4 C9 1.3768(4) . ?
N5 C9 1.2858(4) . ?
N5 N6 1.3709(4) . ?
N6 C10 1.3231(4) . ?
N6 C8 1.4708(5) . ?
N7 C15 1.3271(5) . ?
N7 N8 1.3469(5) . ?
N7 C14 1.4423(5) . ?
N8 C16 1.2962(7) . ?
N9 C15 1.3208(5) . ?
N9 C16 1.3870(5) . ?
N9 Cu2 2.0043(4) 14_456 ?
C1 H1 0.9300 . ?
C2 H2 0.9300 . ?
C3 C4 1.5187(6) . ?
C3 H3A 0.9700 . ?
C3 H3B 0.9700 . ?
C4 C5 1.3675(5) . ?
C4 C17 1.4115(6) . ?
C5 C7 1.4047(5) . ?
C5 C6 1.5040(6) . ?
C6 H6A 0.9600 . ?
C6 H6B 0.9600 . ?
C6 H6C 0.9600 . ?
C7 C11 1.3767(5) . ?
C7 C8 1.5498(5) . ?
C8 H8A 0.9700 . ?
C8 H8B 0.9700 . ?
C9 H9 0.9300 . ?
C10 H10 0.9300 . ?
C11 C13 1.3835(5) . ?
C11 C12 1.5619(6) . ?
C12 H12A 0.9600 . ?
C12 H12B 0.9600 . ?
C12 H12C 0.9600 . ?
C13 C17 1.3962(5) . ?
C13 C14 1.5373(5) . ?
C14 H14A 0.9700 . ?
C14 H14B 0.9700 . ?
C15 H15 0.9300 . ?
C16 H16 0.9300 . ?
C17 C18 1.5228(6) . ?
C18 H18A 0.9600 . ?
C18 H18B 0.9600 . ?
C18 H18C 0.9600 . ?
O1' O1' 1.0253(8) 11_556 ?

loop_
_geom_torsion_atom_site_label_1
_geom_torsion_atom_site_label_2
_geom_torsion_atom_site_label_3
_geom_torsion_atom_site_label_4
_geom_torsion
_geom_torsion_site_symmetry_1
_geom_torsion_site_symmetry_2
_geom_torsion_site_symmetry_3
_geom_torsion_site_symmetry_4
_geom_torsion_publ_flag
N1 Cu2 N1 C2 -128.14(4) 11_556 . . . ?
N9 Cu2 N1 C2 96.1(6) 6_554 . . . ?
N9 Cu2 N1 C2 52.91(4) 16_556 . . . ?
N1 Cu2 N1 C1 64.61(5) 11_556 . . . ?
N9 Cu2 N1 C1 -71.1(6) 6_554 . . . ?
N9 Cu2 N1 C1 -114.34(4) 16_556 . . . ?
C1 N2 N3 C2 -2.38(6) . . . . ?
C1 N2 N3 C3 -179.14(5) . . . . ?
N4 Cu1 N4 C10 -45.72(3) 4_465 . . . ?
N4 Cu1 N4 C10 43.40(3) 3_575 . . . ?
N4 Cu1 N4 C10 132.52(2) 2_665 . . . ?
N4 Cu1 N4 C9 133.28(2) 4_465 . . . ?
N4 Cu1 N4 C9 -137.60(3) 3_575 . . . ?
N4 Cu1 N4 C9 -48.49(3) 2_665 . . . ?
C9 N5 N6 C10 -1.28(3) . . . . ?
C9 N5 N6 C8 -176.71(3) . . . . ?
C15 N7 N8 C16 -0.35(5) . . . . ?
C14 N7 N8 C16 176.09(4) . . . . ?
N3 N2 C1 N1 -2.68(7) . . . . ?
C2 N1 C1 N2 6.50(6) . . . . ?
Cu2 N1 C1 N2 176.58(4) . . . . ?
N2 N3 C2 N1 6.76(6) . . . . ?
C3 N3 C2 N1 -176.48(4) . . . . ?
C1 N1 C2 N3 -8.02(5) . . . . ?
Cu2 N1 C2 N3 -177.24(3) . . . . ?
C2 N3 C3 C4 -147.19(4) . . . . ?
N2 N3 C3 C4 29.04(6) . . . . ?
N3 C3 C4 C5 84.48(4) . . . . ?
N3 C3 C4 C17 -98.46(4) . . . . ?
C17 C4 C5 C7 -0.29(5) . . . . ?
C3 C4 C5 C7 176.65(3) . . . . ?
C17 C4 C5 C6 178.22(4) . . . . ?
C3 C4 C5 C6 -4.84(6) . . . . ?
C4 C5 C7 C11 1.82(5) . . . . ?
C6 C5 C7 C11 -176.71(3) . . . . ?
C4 C5 C7 C8 -176.30(3) . . . . ?
C6 C5 C7 C8 5.17(5) . . . . ?
C10 N6 C8 C7 143.78(3) . . . . ?
N5 N6 C8 C7 -41.54(4) . . . . ?
C11 C7 C8 N6 108.52(3) . . . . ?
C5 C7 C8 N6 -73.32(4) . . . . ?
N6 N5 C9 N4 0.59(3) . . . . ?
C10 N4 C9 N5 0.28(4) . . . . ?
Cu1 N4 C9 N5 -178.89(2) . . . . ?
C9 N4 C10 N6 -1.08(3) . . . . ?
Cu1 N4 C10 N6 178.14(2) . . . . ?
N5 N6 C10 N4 1.55(3) . . . . ?
C8 N6 C10 N4 176.74(3) . . . . ?
C5 C7 C11 C13 -0.28(5) . . . . ?
C8 C7 C11 C13 177.83(3) . . . . ?
C5 C7 C11 C12 -178.25(3) . . . . ?
C8 C7 C11 C12 -0.14(5) . . . . ?
C7 C11 C13 C17 -2.87(5) . . . . ?
C12 C11 C13 C17 175.11(3) . . . . ?
C7 C11 C13 C14 -179.54(3) . . . . ?
C12 C11 C13 C14 -1.56(5) . . . . ?
C15 N7 C14 C13 -7.67(5) . . . . ?
N8 N7 C14 C13 176.79(3) . . . . ?
C11 C13 C14 N7 90.75(4) . . . . ?
C17 C13 C14 N7 -86.01(4) . . . . ?
C16 N9 C15 N7 3.46(4) . . . . ?
Cu2 N9 C15 N7 -177.68(2) 14_456 . . . ?
N8 N7 C15 N9 -2.13(4) . . . . ?
C14 N7 C15 N9 -178.03(3) . . . . ?
N7 N8 C16 N9 2.64(5) . . . . ?
C15 N9 C16 N8 -3.84(5) . . . . ?
Cu2 N9 C16 N8 177.30(3) 14_456 . . . ?
C11 C13 C17 C4 4.25(5) . . . . ?
C14 C13 C17 C4 -179.05(3) . . . . ?
C11 C13 C17 C18 -174.56(3) . . . . ?
C14 C13 C17 C18 2.14(5) . . . . ?
C5 C4 C17 C13 -2.66(5) . . . . ?
C3 C4 C17 C13 -179.59(3) . . . . ?
C5 C4 C17 C18 176.13(4) . . . . ?
C3 C4 C17 C18 -0.80(5) . . . . ?
